data_1554249
loop_
_publ_author_name
'Lei, Yunxiang'
'Dai, Wenbo'
'Liu, Zhiqi'
'Guo, Shuai'
'Cai, Zhengxu'
'Shi, Jianbing'
'Zheng, Xiaoyan'
'Zhi, Junge'
'Tong, Bin'
'Dong, Yuping'

_publ_section_title
;
 A novel strategy for realizing dual state fluorescence and
 low-temperature phosphorescence
;
_journal_issue 2
_journal_name_full 'Materials Chemistry Frontiers'
_journal_page_first 284
_journal_paper_doi 10.1039/C8QM00613J
_journal_volume 3
_journal_year 2019
_chemical_formula_moiety 'C3 H7 N O, C29 H20 N2'
_chemical_formula_sum 'C32 H27 N3 O'
_chemical_formula_weight 469.56
_space_group_crystal_system monoclinic
_space_group_IT_number 14
_space_group_name_Hall '-P 2ybc'
_space_group_name_H-M_alt 'P 1 21/c 1'
_atom_sites_solution_hydrogens geom
_atom_sites_solution_primary direct
_audit_creation_date 2018-04-11
_audit_creation_method
;
Olex2 1.2
(compiled 2018.04.03 svn.r3497 for OlexSys, GUI svn.r5486)
;
_audit_update_record
;
2018-07-05 deposited with the CCDC.
2018-12-11 downloaded from the CCDC.
;
_cell_angle_alpha 90
_cell_angle_beta 93.56(3)
_cell_angle_gamma 90
_cell_formula_units_Z 4
_cell_length_a 23.528(5)
_cell_length_b 6.0582(12)
_cell_length_c 17.914(4)
_cell_measurement_reflns_used 7737
_cell_measurement_temperature 153(2)
_cell_measurement_theta_max 27.4816
_cell_measurement_theta_min 1.7344
_cell_volume 2548.5(9)
_computing_molecular_graphics 'Olex2 (Dolomanov et al., 2009)'
_computing_publication_material 'Olex2 (Dolomanov et al., 2009)'
_computing_structure_refinement 'XL (Sheldrick, 2008)'
_computing_structure_solution 'ShelXS (Sheldrick, 2008)'
_diffrn_ambient_temperature 153.15
_diffrn_measured_fraction_theta_full 0.994
_diffrn_measured_fraction_theta_max 0.994
_diffrn_measurement_device_type 'multiwire proportional'
_diffrn_measurement_method 'phi and omega scans'
_diffrn_radiation_monochromator graphite
_diffrn_radiation_type MoK\a
_diffrn_radiation_wavelength 0.71073
_diffrn_reflns_av_R_equivalents 0.1295
_diffrn_reflns_av_unetI/netI 0.0810
_diffrn_reflns_Laue_measured_fraction_full 0.994
_diffrn_reflns_Laue_measured_fraction_max 0.994
_diffrn_reflns_limit_h_max 27
_diffrn_reflns_limit_h_min -27
_diffrn_reflns_limit_k_max 7
_diffrn_reflns_limit_k_min -7
_diffrn_reflns_limit_l_max 21
_diffrn_reflns_limit_l_min -20
_diffrn_reflns_number 23821
_diffrn_reflns_point_group_measured_fraction_full 0.994
_diffrn_reflns_point_group_measured_fraction_max 0.994
_diffrn_reflns_theta_full 24.999
_diffrn_reflns_theta_max 24.999
_diffrn_reflns_theta_min 0.867
_exptl_absorpt_coefficient_mu 0.075
_exptl_absorpt_correction_T_max 1.0000
_exptl_absorpt_correction_T_min 0.7059
_exptl_absorpt_correction_type multi-scan
_exptl_absorpt_process_details 'CrystalClear (Rigaku Inc., 2008)'
_exptl_crystal_colour colorless
_exptl_crystal_density_diffrn 1.224
_exptl_crystal_description needle
_exptl_crystal_F_000 992
_exptl_crystal_size_max 0.13
_exptl_crystal_size_mid 0.05
_exptl_crystal_size_min 0.02
_refine_diff_density_max 0.926
_refine_diff_density_min -0.735
_refine_diff_density_rms 0.216
_refine_ls_extinction_method none
_refine_ls_goodness_of_fit_ref 2.771
_refine_ls_hydrogen_treatment constr
_refine_ls_matrix_type full
_refine_ls_number_parameters 338
_refine_ls_number_reflns 4461
_refine_ls_number_restraints 468
_refine_ls_restrained_S_all 2.648
_refine_ls_R_factor_all 0.2738
_refine_ls_R_factor_gt 0.2562
_refine_ls_shift/su_max 0.000
_refine_ls_shift/su_mean 0.000
_refine_ls_structure_factor_coef Fsqd
_refine_ls_weighting_details 'w=1/[\s^2^(Fo^2^)+(0.2000P)^2^] where P=(Fo^2^+2Fc^2^)/3'
_refine_ls_weighting_scheme calc
_refine_ls_wR_factor_gt 0.6218
_refine_ls_wR_factor_ref 0.6310
_reflns_Friedel_coverage 0.000
_reflns_number_gt 4012
_reflns_number_total 4461
_reflns_threshold_expression 'I > 2\s(I)'
_cod_data_source_file c8qm00613j2.cif
_cod_data_source_block bwn18056_pl
_cod_database_code 1554249
_shelx_shelxl_version_number 2014/7
_shelx_space_group_comment
;
The symmetry employed for this shelxl refinement is uniquely defined
by the following loop, which should always be used as a source of
symmetry information in preference to the above space-group names.
They are only intended as comments.
;
_shelx_estimated_absorpt_t_max 0.999
_shelx_estimated_absorpt_t_min 0.990
_olex2_refinement_description
;
1. Fixed Uiso
 At 1.2 times of:
  All C(H) groups
 At 1.5 times of:
  All C(H,H,H) groups
2. Uiso/Uaniso restraints and constraints
All non-hydrogen atoms have similar U: within 1.7A with sigma of 0.01 and sigma
for terminal atoms of 0.01
All non-hydrogen atoms restrained to be isotropic: with sigma of 0.01 and sigma
for terminal atoms of 0.01
3. Others
 Sof(C31A)=Sof(H31D)=Sof(H31E)=Sof(H31F)=1-FVAR(1)
 Sof(C31)=Sof(H31A)=Sof(H31B)=Sof(H31C)=FVAR(1)
4.a Aromatic/amide H refined with riding coordinates:
 C2(H2), C3(H3), C4(H4), C5(H5), C6(H6), C8(H8), C9(H9), C12(H12), C13(H13),
 C14(H14), C15(H15), C16(H16), C18(H18), C19(H19), C21(H21), C22(H22), C24(H24),
  C25(H25), C27(H27), C28(H28), C32(H32)
4.b Idealised Me refined as rotating group:
 C30(H30A,H30B,H30C), C31(H31A,H31B,H31C), C31A(H31D,H31E,H31F)
;
_olex2_submission_special_instructions 'No special instructions were received'

loop_
_space_group_symop_operation_xyz
'x, y, z'
'-x, y+1/2, -z+1/2'
'-x, -y, -z'
'x, -y-1/2, z-1/2'

loop_
_atom_site_label
_atom_site_type_symbol
_atom_site_fract_x
_atom_site_fract_y
_atom_site_fract_z
_atom_site_U_iso_or_equiv
_atom_site_adp_type
_atom_site_occupancy
_atom_site_site_symmetry_order
_atom_site_calc_flag
_atom_site_refinement_flags_posn
_atom_site_refinement_flags_adp
_atom_site_refinement_flags_occupancy
_atom_site_disorder_assembly
_atom_site_disorder_group
O1 O 0.4365(4) 0.6489(16) 0.2261(5) 0.054(2) Uani 1 1 d . U . . .
N1 N 0.1330(3) 0.1864(13) 0.1109(4) 0.0224(17) Uani 1 1 d . U . . .
N2 N 0.5270(4) 0.2538(15) 0.4852(5) 0.034(2) Uani 1 1 d . U . . .
N3 N 0.4099(5) 0.3547(17) 0.1497(6) 0.042(2) Uani 1 1 d . U . . .
C1 C 0.1655(4) -0.1104(17) 0.0214(5) 0.024(2) Uani 1 1 d . U . . .
C2 C 0.1455(5) -0.3122(17) -0.0086(6) 0.030(2) Uani 1 1 d . U . . .
H2 H 0.1060 -0.3459 -0.0091 0.036 Uiso 1 1 calc R . . . .
C3 C 0.1837(5) -0.4667(19) -0.0382(6) 0.033(2) Uani 1 1 d . U . . .
H3 H 0.1701 -0.6031 -0.0584 0.040 Uiso 1 1 calc R . . . .
C4 C 0.2409(5) -0.415(2) -0.0371(6) 0.036(2) Uani 1 1 d . U . . .
H4 H 0.2666 -0.5178 -0.0567 0.043 Uiso 1 1 calc R . . . .
C5 C 0.2618(5) -0.2166(19) -0.0080(6) 0.033(2) Uani 1 1 d . U . . .
H5 H 0.3014 -0.1857 -0.0065 0.039 Uiso 1 1 calc R . . . .
C6 C 0.2240(5) -0.0632(18) 0.0189(6) 0.029(2) Uani 1 1 d . U . . .
H6 H 0.2379 0.0763 0.0360 0.035 Uiso 1 1 calc R . . . .
C7 C 0.1247(4) 0.0510(16) 0.0458(5) 0.0201(19) Uani 1 1 d . U . . .
C8 C 0.0699(4) 0.1047(17) 0.0157(5) 0.025(2) Uani 1 1 d . U . . .
H8 H 0.0512 0.0384 -0.0271 0.030 Uiso 1 1 calc R . . . .
C9 C 0.0469(4) 0.2754(16) 0.0600(6) 0.025(2) Uani 1 1 d . U . . .
H9 H 0.0108 0.3441 0.0510 0.030 Uiso 1 1 calc R . . . .
C10 C 0.0866(4) 0.3233(17) 0.1186(5) 0.026(2) Uani 1 1 d . U . . .
C11 C 0.0820(4) 0.4851(17) 0.1800(6) 0.027(2) Uani 1 1 d . U . . .
C12 C 0.0529(4) 0.6865(17) 0.1657(6) 0.026(2) Uani 1 1 d . U . . .
H12 H 0.0369 0.7170 0.1168 0.031 Uiso 1 1 calc R . . . .
C13 C 0.0475(4) 0.8375(18) 0.2215(6) 0.028(2) Uani 1 1 d . U . . .
H13 H 0.0278 0.9711 0.2099 0.033 Uiso 1 1 calc R . . . .
C14 C 0.0691(5) 0.8051(18) 0.2925(6) 0.032(2) Uani 1 1 d . U . . .
H14 H 0.0650 0.9148 0.3297 0.038 Uiso 1 1 calc R . . . .
C15 C 0.0991(4) 0.5964(18) 0.3110(6) 0.031(2) Uani 1 1 d . U . . .
H15 H 0.1145 0.5675 0.3603 0.037 Uiso 1 1 calc R . . . .
C16 C 0.1039(4) 0.4449(18) 0.2545(6) 0.029(2) Uani 1 1 d . U . . .
H16 H 0.1225 0.3086 0.2657 0.035 Uiso 1 1 calc R . . . .
C17 C 0.1852(4) 0.1872(16) 0.1612(5) 0.0215(19) Uani 1 1 d . U . . .
C18 C 0.1981(4) -0.0056(17) 0.2010(6) 0.025(2) Uani 1 1 d . U . . .
H18 H 0.1759 -0.1357 0.1934 0.030 Uiso 1 1 calc R . . . .
C19 C 0.2455(4) 0.0011(16) 0.2528(5) 0.023(2) Uani 1 1 d . U . . .
H19 H 0.2543 -0.1235 0.2836 0.027 Uiso 1 1 calc R . . . .
C20 C 0.2796(4) 0.1892(15) 0.2595(5) 0.0185(18) Uani 1 1 d . U . . .
C21 C 0.2650(4) 0.3753(16) 0.2172(5) 0.022(2) Uani 1 1 d . U . . .
H21 H 0.2870 0.5066 0.2229 0.027 Uiso 1 1 calc R . . . .
C22 C 0.2174(4) 0.3667(17) 0.1659(5) 0.025(2) Uani 1 1 d . U . . .
H22 H 0.2082 0.4898 0.1345 0.030 Uiso 1 1 calc R . . . .
C23 C 0.3316(4) 0.1971(16) 0.3125(5) 0.0229(19) Uani 1 1 d . U . . .
C24 C 0.3697(5) 0.0151(18) 0.3184(6) 0.029(2) Uani 1 1 d . U . . .
H24 H 0.3602 -0.1166 0.2917 0.034 Uiso 1 1 calc R . . . .
C25 C 0.4197(5) 0.0245(18) 0.3617(6) 0.028(2) Uani 1 1 d . U . . .
H25 H 0.4452 -0.0972 0.3637 0.034 Uiso 1 1 calc R . . . .
C26 C 0.4328(5) 0.2201(18) 0.4035(6) 0.031(2) Uani 1 1 d . U . . .
C27 C 0.3960(4) 0.3912(17) 0.4002(6) 0.028(2) Uani 1 1 d . U . . .
H27 H 0.4047 0.5191 0.4294 0.034 Uiso 1 1 calc R . . . .
C28 C 0.3449(4) 0.3857(18) 0.3547(6) 0.029(2) Uani 1 1 d . U . . .
H28 H 0.3198 0.5088 0.3529 0.035 Uiso 1 1 calc R . . . .
C29 C 0.4855(5) 0.2334(18) 0.4470(6) 0.031(2) Uani 1 1 d . U . . .
C30 C 0.3713(6) 0.481(2) 0.0980(7) 0.046(3) Uani 1 1 d . U . . .
H30A H 0.3859 0.4795 0.0479 0.069 Uiso 1 1 calc GR . . . .
H30B H 0.3690 0.6338 0.1156 0.069 Uiso 1 1 calc GR . . . .
H30C H 0.3333 0.4141 0.0961 0.069 Uiso 1 1 calc GR . . . .
C31 C 0.4022(19) 0.121(4) 0.1304(16) 0.042(4) Uani 0.52(5) 1 d . U P A 1
H31A H 0.3615 0.0871 0.1241 0.063 Uiso 0.52(5) 1 calc GR . P A 1
H31B H 0.4198 0.0292 0.1707 0.063 Uiso 0.52(5) 1 calc GR . P A 1
H31C H 0.4203 0.0894 0.0837 0.063 Uiso 0.52(5) 1 calc GR . P A 1
C32 C 0.4369(6) 0.450(2) 0.2072(7) 0.043(3) Uani 1 1 d . U . . .
H32 H 0.4599 0.3558 0.2389 0.051 Uiso 1 1 calc R . . . .
C31A C 0.428(2) 0.128(5) 0.1375(18) 0.043(4) Uani 0.48(5) 1 d . U P A 2
H31D H 0.4011 0.0258 0.1580 0.064 Uiso 0.48(5) 1 calc GR . P A 2
H31E H 0.4661 0.1054 0.1626 0.064 Uiso 0.48(5) 1 calc GR . P A 2
H31F H 0.4302 0.1017 0.0838 0.064 Uiso 0.48(5) 1 calc GR . P A 2

loop_
_atom_site_aniso_label
_atom_site_aniso_U_11
_atom_site_aniso_U_22
_atom_site_aniso_U_33
_atom_site_aniso_U_23
_atom_site_aniso_U_13
_atom_site_aniso_U_12
O1 0.066(5) 0.041(4) 0.056(5) -0.001(4) 0.006(4) -0.005(4)
N1 0.020(3) 0.022(3) 0.024(3) -0.002(3) -0.006(3) 0.001(3)
N2 0.030(4) 0.025(4) 0.045(5) 0.001(4) -0.009(4) -0.005(3)
N3 0.049(4) 0.034(4) 0.045(4) 0.001(3) 0.012(4) 0.002(4)
C1 0.024(4) 0.027(4) 0.022(4) -0.001(3) 0.000(3) 0.002(3)
C2 0.034(4) 0.027(4) 0.028(4) -0.001(4) -0.003(4) -0.001(4)
C3 0.040(5) 0.030(4) 0.029(4) -0.002(4) -0.001(4) -0.002(4)
C4 0.038(4) 0.038(5) 0.032(4) 0.002(4) 0.007(4) 0.006(4)
C5 0.033(4) 0.035(5) 0.031(4) 0.003(4) 0.007(4) 0.005(4)
C6 0.031(4) 0.032(4) 0.025(4) -0.001(4) 0.002(3) 0.005(4)
C7 0.018(3) 0.023(4) 0.018(3) -0.007(3) -0.005(3) 0.001(3)
C8 0.018(4) 0.028(4) 0.027(4) 0.001(3) -0.005(3) -0.007(3)
C9 0.019(4) 0.024(4) 0.030(4) 0.000(3) -0.005(3) -0.006(3)
C10 0.022(4) 0.027(4) 0.027(4) 0.003(3) -0.004(3) 0.003(3)
C11 0.025(4) 0.028(4) 0.028(4) 0.006(3) 0.001(3) 0.001(3)
C12 0.024(4) 0.027(4) 0.027(4) 0.004(3) 0.004(3) 0.003(3)
C13 0.024(4) 0.027(4) 0.032(4) 0.000(4) 0.000(3) 0.006(3)
C14 0.030(4) 0.031(4) 0.036(4) -0.004(4) 0.002(4) 0.001(4)
C15 0.025(4) 0.032(4) 0.034(4) 0.002(4) -0.003(4) 0.001(4)
C16 0.030(4) 0.025(4) 0.031(4) 0.003(4) 0.001(4) 0.003(4)
C17 0.021(4) 0.021(4) 0.022(4) -0.001(3) -0.001(3) 0.001(3)
C18 0.024(4) 0.024(4) 0.027(4) -0.002(3) 0.002(3) -0.001(3)
C19 0.021(4) 0.024(4) 0.024(4) -0.001(3) 0.003(3) 0.000(3)
C20 0.014(3) 0.020(4) 0.021(4) 0.000(3) -0.001(3) -0.001(3)
C21 0.017(4) 0.023(4) 0.026(4) 0.001(3) -0.006(3) 0.001(3)
C22 0.022(4) 0.025(4) 0.027(4) -0.001(3) -0.006(3) 0.005(3)
C23 0.020(4) 0.024(4) 0.024(4) 0.003(3) -0.001(3) -0.003(3)
C24 0.030(4) 0.026(4) 0.031(4) 0.001(4) -0.001(4) 0.000(3)
C25 0.030(4) 0.027(4) 0.027(4) 0.006(4) -0.004(4) 0.001(4)
C26 0.031(4) 0.028(4) 0.034(4) 0.005(4) -0.001(4) -0.004(3)
C27 0.028(4) 0.025(4) 0.030(4) 0.001(4) -0.005(4) -0.003(4)
C28 0.030(4) 0.026(4) 0.031(4) 0.003(4) -0.002(4) 0.000(4)
C29 0.029(4) 0.026(4) 0.036(4) 0.004(4) -0.006(4) 0.003(4)
C30 0.047(5) 0.044(5) 0.049(5) 0.002(5) 0.011(5) 0.005(5)
C31 0.046(7) 0.035(6) 0.045(6) -0.007(5) 0.008(6) 0.005(6)
C32 0.050(5) 0.039(5) 0.040(5) 0.003(4) 0.009(4) 0.006(4)
C31A 0.047(7) 0.037(6) 0.045(6) -0.006(6) 0.006(6) 0.002(6)

loop_
_atom_type_symbol
_atom_type_description
_atom_type_scat_dispersion_real
_atom_type_scat_dispersion_imag
_atom_type_scat_source
C C 0.0033 0.0016 'International Tables Vol C Tables 4.2.6.8 and 6.1.1.4'
H H 0.0000 0.0000 'International Tables Vol C Tables 4.2.6.8 and 6.1.1.4'
N N 0.0061 0.0033 'International Tables Vol C Tables 4.2.6.8 and 6.1.1.4'
O O 0.0106 0.0060 'International Tables Vol C Tables 4.2.6.8 and 6.1.1.4'

loop_
_geom_angle_atom_site_label_1
_geom_angle_atom_site_label_2
_geom_angle_atom_site_label_3
_geom_angle
C7 N1 C17 124.5(8)
C10 N1 C7 110.8(7)
C10 N1 C17 124.6(8)
C31 N3 C30 107.0(18)
C32 N3 C30 121.0(11)
C32 N3 C31 131.1(17)
C32 N3 C31A 113.5(19)
C31A N3 C30 125.0(18)
C2 C1 C6 118.1(10)
C2 C1 C7 119.1(9)
C6 C1 C7 122.5(9)
C1 C2 H2 119.7
C1 C2 C3 120.6(10)
C3 C2 H2 119.7
C2 C3 H3 120.5
C4 C3 C2 118.9(11)
C4 C3 H3 120.5
C3 C4 H4 119.2
C3 C4 C5 121.6(11)
C5 C4 H4 119.2
C4 C5 H5 120.4
C4 C5 C6 119.3(11)
C6 C5 H5 120.4
C1 C6 H6 119.3
C5 C6 C1 121.4(11)
C5 C6 H6 119.3
N1 C7 C1 124.8(8)
C8 C7 N1 104.9(8)
C8 C7 C1 130.3(9)
C7 C8 H8 125.5
C7 C8 C9 108.9(8)
C9 C8 H8 125.5
C8 C9 H9 126.0
C10 C9 C8 108.1(9)
C10 C9 H9 126.0
N1 C10 C9 107.2(9)
N1 C10 C11 124.3(8)
C9 C10 C11 128.4(9)
C12 C11 C10 119.5(9)
C12 C11 C16 117.5(10)
C16 C11 C10 123.0(9)
C11 C12 H12 119.7
C13 C12 C11 120.6(9)
C13 C12 H12 119.7
C12 C13 H13 118.5
C14 C13 C12 123.0(10)
C14 C13 H13 118.5
C13 C14 H14 120.6
C13 C14 C15 118.7(10)
C15 C14 H14 120.6
C14 C15 H15 121.1
C16 C15 C14 117.8(10)
C16 C15 H15 121.1
C11 C16 H16 118.8
C15 C16 C11 122.3(10)
C15 C16 H16 118.8
C18 C17 N1 117.1(8)
C22 C17 N1 119.5(8)
C22 C17 C18 123.4(9)
C17 C18 H18 121.6
C17 C18 C19 116.9(9)
C19 C18 H18 121.6
C18 C19 H19 119.7
C20 C19 C18 120.6(9)
C20 C19 H19 119.7
C19 C20 C23 121.5(8)
C21 C20 C19 119.6(8)
C21 C20 C23 118.9(8)
C20 C21 H21 120.4
C20 C21 C22 119.1(9)
C22 C21 H21 120.4
C17 C22 C21 120.1(9)
C17 C22 H22 119.9
C21 C22 H22 119.9
C24 C23 C20 120.5(9)
C28 C23 C20 121.0(9)
C28 C23 C24 118.5(9)
C23 C24 H24 119.1
C25 C24 C23 121.7(10)
C25 C24 H24 119.1
C24 C25 H25 120.6
C24 C25 C26 118.8(10)
C26 C25 H25 120.6
C25 C26 C29 119.2(10)
C27 C26 C25 119.9(10)
C27 C26 C29 121.0(10)
C26 C27 H27 119.0
C26 C27 C28 121.9(10)
C28 C27 H27 119.0
C23 C28 C27 119.1(10)
C23 C28 H28 120.4
C27 C28 H28 120.4
N2 C29 C26 175.8(12)
N3 C30 H30A 109.5
N3 C30 H30B 109.5
N3 C30 H30C 109.5
H30A C30 H30B 109.5
H30A C30 H30C 109.5
H30B C30 H30C 109.5
N3 C31 H31A 109.5
N3 C31 H31B 109.5
N3 C31 H31C 109.5
H31A C31 H31B 109.5
H31A C31 H31C 109.5
H31B C31 H31C 109.5
O1 C32 N3 128.8(13)
O1 C32 H32 115.6
N3 C32 H32 115.6
N3 C31A H31D 109.5
N3 C31A H31E 109.5
N3 C31A H31F 109.5
H31D C31A H31E 109.5
H31D C31A H31F 109.5
H31E C31A H31F 109.5

loop_
_geom_bond_atom_site_label_1
_geom_bond_atom_site_label_2
_geom_bond_distance
O1 C32 1.250(15)
N1 C7 1.430(12)
N1 C10 1.385(13)
N1 C17 1.476(12)
N2 C29 1.163(14)
N3 C30 1.471(16)
N3 C31 1.47(3)
N3 C32 1.312(17)
N3 C31A 1.46(3)
C1 C2 1.405(14)
C1 C6 1.407(15)
C1 C7 1.457(13)
C2 H2 0.9500
C2 C3 1.424(16)
C3 H3 0.9500
C3 C4 1.380(16)
C4 H4 0.9500
C4 C5 1.387(16)
C5 H5 0.9500
C5 C6 1.394(15)
C6 H6 0.9500
C7 C8 1.404(13)
C8 H8 0.9500
C8 C9 1.430(15)
C9 H9 0.9500
C9 C10 1.392(14)
C10 C11 1.482(15)
C11 C12 1.415(14)
C11 C16 1.421(14)
C12 H12 0.9500
C12 C13 1.367(15)
C13 H13 0.9500
C13 C14 1.355(15)
C14 H14 0.9500
C14 C15 1.475(15)
C15 H15 0.9500
C15 C16 1.376(15)
C16 H16 0.9500
C17 C18 1.392(14)
C17 C22 1.325(14)
C18 H18 0.9500
C18 C19 1.408(14)
C19 H19 0.9500
C19 C20 1.395(13)
C20 C21 1.390(13)
C20 C23 1.501(13)
C21 H21 0.9500
C21 C22 1.407(13)
C22 H22 0.9500
C23 C24 1.420(14)
C23 C28 1.394(14)
C24 H24 0.9500
C24 C25 1.369(15)
C25 H25 0.9500
C25 C26 1.425(15)
C26 C27 1.350(15)
C26 C29 1.426(15)
C27 H27 0.9500
C27 C28 1.410(14)
C28 H28 0.9500
C30 H30A 0.9800
C30 H30B 0.9800
C30 H30C 0.9800
C31 H31A 0.9800
C31 H31B 0.9800
C31 H31C 0.9800
C32 H32 0.9500
C31A H31D 0.9800
C31A H31E 0.9800
C31A H31F 0.9800

loop_
_geom_torsion_atom_site_label_1
_geom_torsion_atom_site_label_2
_geom_torsion_atom_site_label_3
_geom_torsion_atom_site_label_4
_geom_torsion
N1 C7 C8 C9 2.5(11)
N1 C10 C11 C12 146.1(10)
N1 C10 C11 C16 -36.3(16)
N1 C17 C18 C19 -175.5(8)
N1 C17 C22 C21 175.7(9)
C1 C2 C3 C4 -0.1(16)
C1 C7 C8 C9 -179.9(10)
C2 C1 C6 C5 -4.0(15)
C2 C1 C7 N1 141.2(10)
C2 C1 C7 C8 -36.0(16)
C2 C3 C4 C5 -0.2(17)
C3 C4 C5 C6 -1.7(17)
C4 C5 C6 C1 3.8(16)
C6 C1 C2 C3 2.1(15)
C6 C1 C7 N1 -46.1(14)
C6 C1 C7 C8 136.7(11)
C7 N1 C10 C9 1.5(11)
C7 N1 C10 C11 -179.5(9)
C7 N1 C17 C18 -65.2(13)
C7 N1 C17 C22 114.1(11)
C7 C1 C2 C3 175.2(9)
C7 C1 C6 C5 -176.8(9)
C7 C8 C9 C10 -1.7(11)
C8 C9 C10 N1 0.1(11)
C8 C9 C10 C11 -178.9(10)
C9 C10 C11 C12 -35.0(16)
C9 C10 C11 C16 142.5(11)
C10 N1 C7 C1 179.7(9)
C10 N1 C7 C8 -2.5(11)
C10 N1 C17 C18 117.8(11)
C10 N1 C17 C22 -62.9(14)
C10 C11 C12 C13 179.3(10)
C10 C11 C16 C15 -179.7(10)
C11 C12 C13 C14 -0.2(16)
C12 C11 C16 C15 -2.1(15)
C12 C13 C14 C15 -0.9(16)
C13 C14 C15 C16 0.4(15)
C14 C15 C16 C11 1.1(16)
C16 C11 C12 C13 1.6(15)
C17 N1 C7 C1 2.4(15)
C17 N1 C7 C8 -179.8(8)
C17 N1 C10 C9 178.9(8)
C17 N1 C10 C11 -2.1(15)
C17 C18 C19 C20 -4.2(14)
C18 C17 C22 C21 -5.1(15)
C18 C19 C20 C21 3.2(14)
C18 C19 C20 C23 -177.8(9)
C19 C20 C21 C22 -2.8(14)
C19 C20 C23 C24 43.2(13)
C19 C20 C23 C28 -139.4(10)
C20 C21 C22 C17 3.7(15)
C20 C23 C24 C25 174.6(9)
C20 C23 C28 C27 -175.9(9)
C21 C20 C23 C24 -137.8(10)
C21 C20 C23 C28 39.6(14)
C22 C17 C18 C19 5.3(15)
C23 C20 C21 C22 178.2(8)
C23 C24 C25 C26 2.0(16)
C24 C23 C28 C27 1.5(15)
C24 C25 C26 C27 0.3(16)
C24 C25 C26 C29 -178.3(10)
C25 C26 C27 C28 -1.6(16)
C26 C27 C28 C23 0.7(16)
C28 C23 C24 C25 -2.8(15)
C29 C26 C27 C28 176.9(10)
C30 N3 C32 O1 -2(2)
C31 N3 C32 O1 -170(2)
C31A N3 C32 O1 170(2)
